data_7033582
loop_
_publ_author_name
'Kar, Chirantan'
'Samanta, Soham'
'Goswami, Sudeep'
'Ramesh, Aiyagari'
'Das, Gopal'

_publ_section_title
;
 A single probe to sense Al(iii) colorimetrically and Cd(ii) by turn-on
 fluorescence in physiological conditions and live cells, corroborated by
 X-ray crystallographic and theoretical studies.
;
_journal_issue 9
_journal_name_full 'Dalton transactions (Cambridge, England : 2003)'
_journal_page_first 4123
_journal_page_last 4132
_journal_paper_doi 10.1039/c4dt01433b
_journal_volume 44
_journal_year 2015
_chemical_formula_moiety 'C17 H18 N4 O'
_chemical_formula_sum 'C17 H18 N4 O'
_chemical_formula_weight 294.35
_chemical_name_systematic
; 
 ? 
;
_space_group_IT_number 4
_symmetry_cell_setting monoclinic
_symmetry_space_group_name_Hall 'P 2yb'
_symmetry_space_group_name_H-M 'P 1 21 1'
_atom_sites_solution_hydrogens geom
_atom_sites_solution_primary direct
_atom_sites_solution_secondary difmap
_audit_creation_method SHELXL-97
_audit_update_record
;
2014-03-02 deposited with the CCDC.
2015-01-07 downloaded from the CCDC.
;
_cell_angle_alpha 90.00
_cell_angle_beta 96.481(6)
_cell_angle_gamma 90.00
_cell_formula_units_Z 4
_cell_length_a 5.9895(4)
_cell_length_b 14.7978(8)
_cell_length_c 17.8142(14)
_cell_measurement_temperature 298(2)
_cell_measurement_theta_max 26.23
_cell_measurement_theta_min 2.24
_cell_volume 1568.81(18)
_computing_cell_refinement 'Bruker SMART'
_computing_data_collection 'Bruker SMART'
_computing_data_reduction 'Bruker SAINT'
_computing_molecular_graphics 'Bruker SHELXTL'
_computing_publication_material 'Bruker SHELXTL'
_computing_structure_refinement 'SHELXL-97 (Sheldrick, 1997)'
_computing_structure_solution 'SHELXS-97 (Sheldrick, 1990)'
_diffrn_ambient_temperature 298(2)
_diffrn_measured_fraction_theta_full 0.980
_diffrn_measured_fraction_theta_max 0.980
_diffrn_measurement_device_type 'CCD area detector'
_diffrn_measurement_method 'phi and omega scans'
_diffrn_radiation_monochromator graphite
_diffrn_radiation_source 'fine-focus sealed tube'
_diffrn_radiation_type MoK\a
_diffrn_radiation_wavelength 0.71073
_diffrn_reflns_av_R_equivalents 0.0231
_diffrn_reflns_av_sigmaI/netI 0.0737
_diffrn_reflns_limit_h_max 8
_diffrn_reflns_limit_h_min -7
_diffrn_reflns_limit_k_max 19
_diffrn_reflns_limit_k_min -12
_diffrn_reflns_limit_l_max 22
_diffrn_reflns_limit_l_min -22
_diffrn_reflns_number 6970
_diffrn_reflns_theta_full 28.72
_diffrn_reflns_theta_max 28.72
_diffrn_reflns_theta_min 2.98
_exptl_absorpt_coefficient_mu 0.081
_exptl_absorpt_correction_T_max 0.989
_exptl_absorpt_correction_T_min 0.985
_exptl_absorpt_correction_type multi-scan
_exptl_absorpt_process_details SADABS
_exptl_crystal_colour yellow
_exptl_crystal_density_diffrn 1.246
_exptl_crystal_density_method 'not measured'
_exptl_crystal_description neddle
_exptl_crystal_F_000 624.0
_exptl_crystal_size_max 0.25
_exptl_crystal_size_mid 0.16
_exptl_crystal_size_min 0.14
_refine_diff_density_max 0.203
_refine_diff_density_min -0.147
_refine_diff_density_rms 0.038
_refine_ls_abs_structure_details 'Flack H D (1983), Acta Cryst. A39, 876-881'
_refine_ls_abs_structure_Flack 1(5)
_refine_ls_extinction_method none
_refine_ls_goodness_of_fit_ref 0.932
_refine_ls_hydrogen_treatment mixed
_refine_ls_matrix_type full
_refine_ls_number_parameters 401
_refine_ls_number_reflns 7981
_refine_ls_number_restraints 1
_refine_ls_restrained_S_all 0.932
_refine_ls_R_factor_all 0.1564
_refine_ls_R_factor_gt 0.0776
_refine_ls_shift/su_max 0.003
_refine_ls_shift/su_mean 0.001
_refine_ls_structure_factor_coef Fsqd
_refine_ls_weighting_details 'calc w=1/[\s^2^(Fo^2^)+(0.1795P)^2^+0.7995P] where P=(Fo^2^+2Fc^2^)/3'
_refine_ls_weighting_scheme calc
_refine_ls_wR_factor_gt 0.2489
_refine_ls_wR_factor_ref 0.3180
_reflns_number_gt 2513
_reflns_number_total 5103
_reflns_threshold_expression >2sigma(I)
_cod_data_source_file c4dt01433b2.cif
_cod_data_source_block L1
_cod_depositor_comments 'Adding full bibliography for 7033581--7033582.cif.'
_cod_original_sg_symbol_H-M P21
_cod_database_code 7033582

loop_
_symmetry_equiv_pos_as_xyz
'x, y, z'
'-x, y+1/2, -z'

loop_
_atom_site_label
_atom_site_type_symbol
_atom_site_fract_x
_atom_site_fract_y
_atom_site_fract_z
_atom_site_U_iso_or_equiv
_atom_site_adp_type
_atom_site_occupancy
_atom_site_symmetry_multiplicity
_atom_site_calc_flag
_atom_site_refinement_flags
N6 N 0.3143(12) 0.4875(4) 0.1084(3) 0.0632(16) Uani 1 1 d .
H6NA H 0.1874 0.5148 0.0993 0.076 Uiso 1 1 calc R
N7 N 0.3228(11) 0.4023(4) 0.1423(3) 0.0650(17) Uani 1 1 d .
C23 C 0.5012(13) 0.5273(5) 0.0900(4) 0.0544(17) Uani 1 1 d .
O2 O 0.6890(10) 0.4978(4) 0.1053(3) 0.0820(17) Uani 1 1 d .
N5 N 0.2423(10) 0.6296(5) 0.0176(4) 0.0690(18) Uani 1 1 d .
C22 C 0.4570(12) 0.6130(5) 0.0464(3) 0.0546(18) Uani 1 1 d .
O1 O 1.4874(11) 0.7120(5) 0.2362(4) 0.112(3) Uani 1 1 d .
N3 N 1.1124(13) 0.6140(5) 0.2627(4) 0.0780(19) Uani 1 1 d .
N2 N 1.1152(13) 0.6882(5) 0.2149(4) 0.077(2) Uani 1 1 d .
H2NA H 0.9914 0.7044 0.1893 0.093 Uiso 1 1 calc R
C24 C 0.1342(14) 0.3755(5) 0.1639(4) 0.0621(19) Uani 1 1 d .
H24 H 0.0104 0.4139 0.1592 0.074 Uiso 1 1 calc R
N1 N 1.0570(11) 0.8346(5) 0.1284(4) 0.076(2) Uani 1 1 d .
C27 C -0.1059(14) 0.1685(6) 0.2524(4) 0.061(2) Uani 1 1 d .
C25 C 0.1165(14) 0.2871(6) 0.1951(4) 0.0630(19) Uani 1 1 d .
H25 H 0.2390 0.2482 0.1965 0.076 Uiso 1 1 calc R
C5 C 1.2668(15) 0.8199(6) 0.1611(4) 0.070(2) Uani 1 1 d .
C6 C 1.2999(16) 0.7354(6) 0.2070(5) 0.075(2) Uani 1 1 d .
C10 C 0.6243(14) 0.3973(6) 0.3706(4) 0.069(2) Uani 1 1 d .
N8 N -0.2240(16) -0.0851(6) 0.3507(5) 0.102(3) Uani 1 1 d .
C30 C -0.1896(15) -0.0018(6) 0.3183(5) 0.073(2) Uani 1 1 d .
C19 C 0.3715(14) 0.7653(6) -0.0370(4) 0.072(2) Uani 1 1 d .
H19 H 0.3370 0.8171 -0.0655 0.087 Uiso 1 1 calc R
C18 C 0.2093(13) 0.7043(7) -0.0237(5) 0.076(2) Uani 1 1 d .
H18 H 0.0636 0.7161 -0.0453 0.092 Uiso 1 1 calc R
C26 C -0.0677(14) 0.2586(6) 0.2220(4) 0.066(2) Uani 1 1 d .
H26 H -0.1851 0.2998 0.2215 0.079 Uiso 1 1 calc R
C29 C -0.0027(14) 0.0131(6) 0.2812(5) 0.077(2) Uani 1 1 d .
H29 H 0.0995 -0.0336 0.2778 0.092 Uiso 1 1 calc R
C21 C 0.6297(13) 0.6702(6) 0.0360(4) 0.064(2) Uani 1 1 d .
H21 H 0.7749 0.6573 0.0576 0.077 Uiso 1 1 calc R
C7 C 0.9126(17) 0.5813(6) 0.2688(5) 0.071(2) Uani 1 1 d .
H7 H 0.7891 0.6063 0.2398 0.085 Uiso 1 1 calc R
C11 C 0.7748(14) 0.3586(6) 0.4281(4) 0.072(2) Uani 1 1 d .
H11 H 0.9172 0.3837 0.4386 0.086 Uiso 1 1 calc R
C20 C 0.5877(14) 0.7468(6) -0.0066(5) 0.080(2) Uani 1 1 d .
H20 H 0.7043 0.7858 -0.0147 0.096 Uiso 1 1 calc R
C8 C 0.8784(17) 0.5083(6) 0.3189(5) 0.076(2) Uani 1 1 d .
H8 H 1.0023 0.4857 0.3493 0.091 Uiso 1 1 calc R
C9 C 0.6843(16) 0.4721(7) 0.3241(5) 0.078(3) Uani 1 1 d .
H9 H 0.5652 0.4978 0.2934 0.093 Uiso 1 1 calc R
C12 C 0.7188(14) 0.2849(7) 0.4692(4) 0.076(2) Uani 1 1 d .
H12 H 0.8250 0.2603 0.5056 0.092 Uiso 1 1 calc R
C13 C 0.5048(15) 0.2464(7) 0.4569(4) 0.077(2) Uani 1 1 d .
N4 N 0.4502(14) 0.1705(7) 0.4969(4) 0.098(3) Uani 1 1 d .
C3 C 1.4021(16) 0.9583(8) 0.1179(5) 0.086(3) Uani 1 1 d .
H3 H 1.5171 1.0003 0.1168 0.104 Uiso 1 1 calc R
C31 C -0.3317(15) 0.0722(7) 0.3238(6) 0.085(3) Uani 1 1 d .
H31 H -0.4566 0.0663 0.3501 0.103 Uiso 1 1 calc R
C33 C -0.0851(17) -0.1591(7) 0.3427(7) 0.103(3) Uani 1 1 d .
H33B H -0.0883 -0.1739 0.2902 0.154 Uiso 1 1 calc R
H33A H -0.1371 -0.2098 0.3695 0.154 Uiso 1 1 calc R
H33C H 0.0659 -0.1445 0.3630 0.154 Uiso 1 1 calc R
C14 C 0.3518(13) 0.2854(7) 0.4005(5) 0.078(3) Uani 1 1 d .
H14 H 0.2078 0.2618 0.3902 0.094 Uiso 1 1 calc R
C1 C 1.0268(18) 0.9113(7) 0.0881(5) 0.087(3) Uani 1 1 d .
H1 H 0.8842 0.9227 0.0635 0.105 Uiso 1 1 calc R
C28 C 0.0362(15) 0.0946(7) 0.2492(5) 0.077(3) Uani 1 1 d .
H28 H 0.1635 0.1011 0.2242 0.093 Uiso 1 1 calc R
C32 C -0.2902(14) 0.1528(6) 0.2914(5) 0.077(2) Uani 1 1 d .
H32 H -0.3907 0.1999 0.2956 0.092 Uiso 1 1 calc R
C4 C 1.4373(16) 0.8791(8) 0.1568(5) 0.085(3) Uani 1 1 d .
H4 H 1.5798 0.8656 0.1806 0.101 Uiso 1 1 calc R
C15 C 0.4152(14) 0.3580(7) 0.3609(4) 0.074(2) Uani 1 1 d .
H15 H 0.3091 0.3828 0.3246 0.088 Uiso 1 1 calc R
C2 C 1.1927(17) 0.9742(8) 0.0805(5) 0.091(3) Uani 1 1 d .
H2 H 1.1637 1.0257 0.0510 0.109 Uiso 1 1 calc R
C16 C 0.610(2) 0.1336(9) 0.5565(6) 0.127(5) Uani 1 1 d .
H16B H 0.7293 0.1038 0.5346 0.191 Uiso 1 1 calc R
H16A H 0.5351 0.0909 0.5856 0.191 Uiso 1 1 calc R
H16C H 0.6708 0.1816 0.5888 0.191 Uiso 1 1 calc R
C17 C 0.2406(18) 0.1243(9) 0.4815(7) 0.123(4) Uani 1 1 d .
H17A H 0.1219 0.1618 0.4959 0.185 Uiso 1 1 calc R
H17B H 0.2456 0.0690 0.5097 0.185 Uiso 1 1 calc R
H17C H 0.2136 0.1112 0.4285 0.185 Uiso 1 1 calc R
C34 C -0.409(2) -0.0968(10) 0.3938(8) 0.149(6) Uani 1 1 d .
H34C H -0.4139 -0.0472 0.4284 0.224 Uiso 1 1 calc R
H34B H -0.3913 -0.1524 0.4216 0.224 Uiso 1 1 calc R
H34A H -0.5466 -0.0986 0.3604 0.224 Uiso 1 1 calc R

loop_
_atom_site_aniso_label
_atom_site_aniso_U_11
_atom_site_aniso_U_22
_atom_site_aniso_U_33
_atom_site_aniso_U_23
_atom_site_aniso_U_13
_atom_site_aniso_U_12
N6 0.079(4) 0.048(4) 0.063(3) 0.012(3) 0.011(3) 0.016(4)
N7 0.081(4) 0.053(4) 0.062(3) 0.007(3) 0.012(3) 0.007(4)
C23 0.064(5) 0.053(5) 0.047(3) -0.001(3) 0.007(3) 0.004(4)
O2 0.077(4) 0.079(4) 0.086(4) 0.013(3) -0.007(3) 0.022(3)
N5 0.057(4) 0.067(5) 0.082(4) 0.030(4) 0.006(3) 0.003(3)
C22 0.062(5) 0.058(5) 0.044(3) 0.001(3) 0.006(3) 0.011(4)
O1 0.082(4) 0.112(6) 0.136(5) 0.036(5) -0.015(4) 0.032(5)
N3 0.088(5) 0.065(5) 0.077(4) 0.009(4) -0.009(4) 0.011(4)
N2 0.090(6) 0.062(5) 0.075(4) 0.006(4) -0.012(4) 0.018(4)
C24 0.082(5) 0.055(5) 0.048(3) 0.004(3) 0.004(4) 0.018(4)
N1 0.066(4) 0.079(5) 0.081(4) 0.012(4) 0.001(3) 0.021(4)
C27 0.079(5) 0.056(5) 0.051(4) -0.005(3) 0.012(4) 0.008(4)
C25 0.068(5) 0.060(5) 0.061(4) 0.004(4) 0.006(3) 0.010(4)
C5 0.074(5) 0.067(6) 0.068(5) 0.002(4) 0.008(4) 0.019(5)
C6 0.072(6) 0.074(6) 0.077(5) -0.004(5) 0.002(4) 0.007(5)
C10 0.080(6) 0.064(6) 0.060(4) -0.010(4) -0.004(4) 0.009(5)
N8 0.131(7) 0.062(5) 0.121(6) 0.016(5) 0.043(6) -0.002(5)
C30 0.083(6) 0.065(6) 0.072(5) 0.007(4) 0.014(4) -0.005(5)
C19 0.075(5) 0.061(5) 0.082(5) 0.019(4) 0.009(4) 0.006(5)
C18 0.060(5) 0.081(6) 0.087(5) 0.032(5) 0.003(4) 0.007(5)
C26 0.074(5) 0.062(5) 0.061(4) -0.008(4) 0.008(4) 0.022(4)
C29 0.074(5) 0.059(6) 0.100(6) 0.007(5) 0.022(5) 0.006(4)
C21 0.053(4) 0.063(5) 0.074(5) 0.002(4) -0.002(4) 0.005(4)
C7 0.086(6) 0.056(5) 0.068(4) -0.007(4) -0.004(4) 0.017(5)
C11 0.065(5) 0.079(6) 0.069(4) 0.000(4) -0.005(4) 0.011(5)
C20 0.064(5) 0.067(6) 0.106(6) 0.000(5) -0.005(5) -0.012(5)
C8 0.087(6) 0.063(6) 0.075(5) 0.004(4) -0.007(5) 0.024(5)
C9 0.080(6) 0.079(7) 0.070(5) -0.007(5) -0.006(5) 0.025(5)
C12 0.073(5) 0.085(7) 0.067(4) 0.011(5) -0.007(4) 0.000(5)
C13 0.074(5) 0.095(7) 0.063(4) 0.002(5) 0.015(4) 0.010(5)
N4 0.087(6) 0.120(7) 0.086(5) 0.026(5) 0.010(4) -0.008(5)
C3 0.073(6) 0.090(8) 0.100(6) 0.005(6) 0.028(5) 0.004(6)
C31 0.066(5) 0.090(7) 0.107(7) 0.010(6) 0.038(5) 0.006(5)
C33 0.093(7) 0.077(7) 0.139(9) 0.041(7) 0.016(6) -0.002(6)
C14 0.057(5) 0.095(8) 0.082(5) -0.009(5) 0.011(4) 0.010(5)
C1 0.094(6) 0.081(7) 0.088(6) 0.013(5) 0.014(5) 0.010(6)
C28 0.077(6) 0.076(7) 0.085(6) 0.010(5) 0.037(5) 0.017(5)
C32 0.072(5) 0.072(6) 0.091(6) -0.005(5) 0.028(5) 0.007(5)
C4 0.069(5) 0.088(7) 0.095(6) 0.003(6) 0.003(5) 0.006(6)
C15 0.065(5) 0.085(6) 0.069(5) 0.001(5) 0.001(4) 0.014(5)
C2 0.095(7) 0.086(7) 0.094(6) 0.021(6) 0.028(6) 0.009(6)
C16 0.111(8) 0.151(13) 0.118(8) 0.062(8) 0.007(7) -0.015(8)
C17 0.094(8) 0.132(11) 0.147(10) 0.023(9) 0.022(7) -0.005(8)
C34 0.127(10) 0.139(13) 0.193(13) 0.075(11) 0.069(10) -0.005(9)

loop_
_atom_type_symbol
_atom_type_description
_atom_type_scat_dispersion_real
_atom_type_scat_dispersion_imag
_atom_type_scat_source
C C 0.0033 0.0016 'International Tables Vol C Tables 4.2.6.8 and 6.1.1.4'
H H 0.0000 0.0000 'International Tables Vol C Tables 4.2.6.8 and 6.1.1.4'
N N 0.0061 0.0033 'International Tables Vol C Tables 4.2.6.8 and 6.1.1.4'
O O 0.0106 0.0060 'International Tables Vol C Tables 4.2.6.8 and 6.1.1.4'
Cd Cd -0.8075 1.2024 'International Tables Vol C Tables 4.2.6.8 and 6.1.1.4'

loop_
_geom_angle_atom_site_label_1
_geom_angle_atom_site_label_2
_geom_angle_atom_site_label_3
_geom_angle
C23 N6 N7 120.8(7)
C24 N7 N6 114.5(7)
O2 C23 N6 124.7(7)
O2 C23 C22 122.0(7)
N6 C23 C22 113.3(7)
C18 N5 C22 115.9(7)
N5 C22 C21 122.6(7)
N5 C22 C23 117.2(7)
C21 C22 C23 120.2(7)
C7 N3 N2 114.7(7)
C6 N2 N3 123.2(7)
N7 C24 C25 120.0(7)
C1 N1 C5 115.6(8)
C32 C27 C28 114.4(8)
C32 C27 C26 120.2(7)
C28 C27 C26 125.3(7)
C26 C25 C24 122.3(8)
N1 C5 C4 123.1(8)
N1 C5 C6 115.6(8)
C4 C5 C6 121.2(8)
O1 C6 N2 122.6(9)
O1 C6 C5 121.5(9)
N2 C6 C5 115.9(8)
C15 C10 C11 114.8(8)
C15 C10 C9 122.1(8)
C11 C10 C9 123.1(8)
C30 N8 C33 122.5(8)
C30 N8 C34 119.5(9)
C33 N8 C34 117.9(9)
N8 C30 C29 120.6(9)
N8 C30 C31 123.2(8)
C29 C30 C31 116.2(8)
C18 C19 C20 117.2(8)
N5 C18 C19 125.5(8)
C25 C26 C27 126.5(8)
C28 C29 C30 121.8(8)
C22 C21 C20 119.5(8)
N3 C7 C8 121.9(9)
C12 C11 C10 122.3(8)
C19 C20 C21 119.3(8)
C9 C8 C7 123.4(9)
C8 C9 C10 129.8(8)
C11 C12 C13 121.0(8)
N4 C13 C12 121.0(8)
N4 C13 C14 121.8(9)
C12 C13 C14 117.2(8)
C13 N4 C17 122.8(9)
C13 N4 C16 120.4(9)
C17 N4 C16 116.9(9)
C4 C3 C2 118.3(10)
C32 C31 C30 121.0(8)
C15 C14 C13 119.8(8)
N1 C1 C2 124.6(10)
C29 C28 C27 122.9(8)
C31 C32 C27 123.6(8)
C5 C4 C3 120.6(9)
C14 C15 C10 124.9(8)
C3 C2 C1 117.7(10)

loop_
_geom_bond_atom_site_label_1
_geom_bond_atom_site_label_2
_geom_bond_distance
N6 C23 1.338(9)
N6 N7 1.396(9)
N7 C24 1.296(10)
C23 O2 1.209(8)
C23 C22 1.495(10)
N5 C18 1.330(10)
N5 C22 1.352(9)
C22 C21 1.366(11)
O1 C6 1.232(10)
N3 C7 1.306(12)
N3 N2 1.391(10)
N2 C6 1.328(11)
C24 C25 1.431(11)
N1 C1 1.345(12)
N1 C5 1.342(10)
C27 C32 1.389(11)
C27 C28 1.390(11)
C27 C26 1.467(11)
C25 C26 1.320(11)
C5 C4 1.354(13)
C5 C6 1.496(12)
C10 C15 1.373(12)
C10 C11 1.407(10)
C10 C9 1.452(13)
N8 C30 1.386(11)
N8 C33 1.392(12)
N8 C34 1.429(13)
C30 C29 1.381(11)
C30 C31 1.397(13)
C19 C18 1.365(12)
C19 C20 1.374(11)
C29 C28 1.365(12)
C21 C20 1.371(12)
C7 C8 1.431(13)
C11 C12 1.377(12)
C8 C9 1.293(12)
C12 C13 1.397(12)
C13 N4 1.388(12)
C13 C14 1.406(11)
N4 C17 1.429(14)
N4 C16 1.454(13)
C3 C4 1.366(14)
C3 C2 1.373(13)
C31 C32 1.360(12)
C14 C15 1.362(13)
C1 C2 1.379(14)
